data_2226136
loop_
_publ_author_name
'Crossland, Justin L.'
'Zakharov, Lev N.'
'Tyler, David R.'

_publ_section_title
;
 Bis{1,2-bis[bis(3-hydroxypropyl)phosphino]ethane}dichloridoiron(II)
;
_journal_coeditor_code HB5437
_journal_issue 6
_journal_name_full 'Acta Crystallographica Section E'
_journal_page_first m678
_journal_paper_doi 10.1107/S160053681001768X
_journal_volume 66
_journal_year 2010
_chemical_formula_iupac '[Fe Cl2 (C14 H32 O4 P2)2]'
_chemical_formula_moiety 'C28 H64 Cl2 Fe O8 P4'
_chemical_formula_sum 'C28 H64 Cl2 Fe O8 P4'
_chemical_formula_weight 779.42
_chemical_name_systematic
;
Bis{1,2-bis[bis(3-hydroxypropyl)phosphino]ethane}dichloridoiron(II)
;
_space_group_IT_number 2
_symmetry_cell_setting triclinic
_symmetry_space_group_name_Hall '-P 1'
_symmetry_space_group_name_H-M 'P -1'
_atom_sites_solution_hydrogens geom
_atom_sites_solution_primary direct
_atom_sites_solution_secondary difmap
_audit_creation_method SHELXLTL
_cell_angle_alpha 96.0860(10)
_cell_angle_beta 104.2150(10)
_cell_angle_gamma 105.8600(10)
_cell_formula_units_Z 1
_cell_length_a 8.7120(4)
_cell_length_b 10.4252(5)
_cell_length_c 10.7441(5)
_cell_measurement_reflns_used 7234
_cell_measurement_temperature 173(2)
_cell_measurement_theta_max 28.25
_cell_measurement_theta_min 2.54
_cell_volume 894.12(7)
_computing_cell_refinement 'SAINT (Bruker, 2000)'
_computing_data_collection 'SMART (Bruker, 2000)'
_computing_data_reduction 'SAINT (Bruker, 2000)'
_computing_molecular_graphics 'SHELXTL (Sheldrick, 2008)'
_computing_publication_material 'SHELXTL (Sheldrick, 2008)'
_computing_structure_refinement 'SHELXTL (Sheldrick, 2008)'
_computing_structure_solution 'SHELXTL (Sheldrick, 2008)'
_diffrn_ambient_temperature 173(2)
_diffrn_measured_fraction_theta_full 0.989
_diffrn_measured_fraction_theta_max 0.989
_diffrn_measurement_device_type 'Bruker APEX CCD'
_diffrn_measurement_method 'phi and omega scans'
_diffrn_radiation_monochromator graphite
_diffrn_radiation_source 'fine-focus sealed tube'
_diffrn_radiation_type MoK\a
_diffrn_radiation_wavelength 0.71073
_diffrn_reflns_av_R_equivalents 0.0148
_diffrn_reflns_av_sigmaI/netI 0.0166
_diffrn_reflns_limit_h_max 11
_diffrn_reflns_limit_h_min -11
_diffrn_reflns_limit_k_max 13
_diffrn_reflns_limit_k_min -13
_diffrn_reflns_limit_l_max 13
_diffrn_reflns_limit_l_min -13
_diffrn_reflns_number 10053
_diffrn_reflns_theta_full 27.00
_diffrn_reflns_theta_max 27.00
_diffrn_reflns_theta_min 1.99
_exptl_absorpt_coefficient_mu 0.795
_exptl_absorpt_correction_T_max 0.870
_exptl_absorpt_correction_T_min 0.802
_exptl_absorpt_correction_type multi-scan
_exptl_absorpt_process_details '(SADABS; Bruker, 2000)'
_exptl_crystal_colour 'lime green'
_exptl_crystal_density_diffrn 1.448
_exptl_crystal_density_method 'not measured'
_exptl_crystal_description Block
_exptl_crystal_F_000 416
_exptl_crystal_size_max 0.29
_exptl_crystal_size_mid 0.26
_exptl_crystal_size_min 0.18
_refine_diff_density_max 0.474
_refine_diff_density_min -0.470
_refine_ls_extinction_method none
_refine_ls_goodness_of_fit_ref 1.059
_refine_ls_hydrogen_treatment mixed
_refine_ls_matrix_type full
_refine_ls_number_parameters 212
_refine_ls_number_reflns 3863
_refine_ls_number_restraints 0
_refine_ls_restrained_S_all 1.059
_refine_ls_R_factor_all 0.0269
_refine_ls_R_factor_gt 0.0258
_refine_ls_shift/su_max 0.001
_refine_ls_shift/su_mean 0.000
_refine_ls_structure_factor_coef Fsqd
_refine_ls_weighting_details 'calc w=1/[\s^2^(Fo^2^)+(0.0355P)^2^+0.5361P] where P=(Fo^2^+2Fc^2^)/3'
_refine_ls_weighting_scheme calc
_refine_ls_wR_factor_gt 0.0676
_refine_ls_wR_factor_ref 0.0684
_reflns_number_gt 3693
_reflns_number_total 3863
_reflns_threshold_expression I>2\s(I)
_cod_data_source_file hb5437.cif
_cod_data_source_block I
_cod_depositor_comments
;
The following automatic conversions were performed:
'_symmetry_cell_setting' value 'Triclinic' changed to 'triclinic'
according to '/home/saulius/struct/CIF-dictionaries/cif_core.dic'
dictionary named 'cif_core.dic' version 2.4.1 from 2010-06-29.

Automatic conversion script
Id: cif_fix_enum 1527 2010-12-29 10:47:43Z saulius 
;
_cod_database_code 2226136
_cod_database_fobs_code 2226136

loop_
_symmetry_equiv_pos_as_xyz
'x, y, z'
'-x, -y, -z'

loop_
_atom_site_type_symbol
_atom_site_label
_atom_site_fract_x
_atom_site_fract_y
_atom_site_fract_z
_atom_site_U_iso_or_equiv
_atom_site_adp_type
_atom_site_calc_flag
_atom_site_refinement_flags
_atom_site_occupancy
_atom_site_disorder_assembly
_atom_site_disorder_group
Fe Fe1 0.5000 0.5000 0.0000 0.01036(8) Uani d S 1 . .
Cl Cl1 0.31246(4) 0.50199(3) 0.12398(3) 0.01664(9) Uani d . 1 . .
P P1 0.69987(4) 0.68781(3) 0.13091(3) 0.01216(9) Uani d . 1 . .
P P2 0.40130(4) 0.65190(3) -0.11033(3) 0.01239(9) Uani d . 1 . .
O O1 0.68912(15) 0.87217(12) 0.56263(11) 0.0248(2) Uani d . 1 . .
O O2 1.34336(14) 0.95555(12) 0.22692(12) 0.0234(2) Uani d . 1 . .
O O3 -0.07362(16) 0.74720(14) -0.34828(12) 0.0309(3) Uani d . 1 . .
O O4 0.19987(17) 0.52861(13) -0.62339(12) 0.0335(3) Uani d . 1 . .
C C1 0.70197(17) 0.82669(14) 0.03860(14) 0.0154(3) Uani d . 1 . .
H H1A 0.7685 0.9149 0.0967 0.019 Uiso calc R 1 . .
H H1B 0.7522 0.8142 -0.0332 0.019 Uiso calc R 1 . .
C C2 0.52256(18) 0.82418(14) -0.01648(14) 0.0158(3) Uani d . 1 . .
H H2A 0.5174 0.8919 -0.0741 0.019 Uiso calc R 1 . .
H H2B 0.4763 0.8465 0.0554 0.019 Uiso calc R 1 . .
C C3 0.65904(18) 0.75708(14) 0.28043(14) 0.0168(3) Uani d . 1 . .
H H3A 0.5491 0.7722 0.2545 0.020 Uiso calc R 1 . .
H H3B 0.6497 0.6867 0.3356 0.020 Uiso calc R 1 . .
C C4 0.78515(19) 0.88863(15) 0.36498(15) 0.0206(3) Uani d . 1 . .
H H4A 0.8880 0.8695 0.4096 0.025 Uiso calc R 1 . .
H H4B 0.8144 0.9541 0.3078 0.025 Uiso calc R 1 . .
C C5 0.7216(2) 0.95323(15) 0.46720(15) 0.0213(3) Uani d . 1 . .
H H5A 0.8050 1.0417 0.5123 0.026 Uiso calc R 1 . .
H H5B 0.6177 0.9709 0.4225 0.026 Uiso calc R 1 . .
C C6 0.92139(17) 0.69512(14) 0.18114(14) 0.0166(3) Uani d . 1 . .
H H6A 0.9467 0.6712 0.2690 0.020 Uiso calc R 1 . .
H H6B 0.9368 0.6247 0.1202 0.020 Uiso calc R 1 . .
C C7 1.04890(17) 0.83151(14) 0.18558(14) 0.0168(3) Uani d . 1 . .
H H7A 1.0265 0.8555 0.0976 0.020 Uiso calc R 1 . .
H H7B 1.0349 0.9028 0.2464 0.020 Uiso calc R 1 . .
C C8 1.22756(18) 0.82938(15) 0.22905(15) 0.0192(3) Uani d . 1 . .
H H8A 1.2522 0.8099 0.3188 0.023 Uiso calc R 1 . .
H H8B 1.2409 0.7557 0.1706 0.023 Uiso calc R 1 . .
C C9 0.18524(17) 0.65570(14) -0.13785(14) 0.0160(3) Uani d . 1 . .
H H9A 0.1138 0.5890 -0.2176 0.019 Uiso calc R 1 . .
H H9B 0.1454 0.6270 -0.0634 0.019 Uiso calc R 1 . .
C C10 0.16433(19) 0.79529(15) -0.15321(16) 0.0204(3) Uani d . 1 . .
H H10A 0.2110 0.8562 -0.0667 0.024 Uiso calc R 1 . .
H H10B 0.2292 0.8347 -0.2114 0.024 Uiso calc R 1 . .
C C11 -0.01607(19) 0.78978(15) -0.20895(16) 0.0215(3) Uani d . 1 . .
H H11A -0.0872 0.7260 -0.1688 0.026 Uiso calc R 1 . .
H H11B -0.0269 0.8808 -0.1860 0.026 Uiso calc R 1 . .
C C12 0.43480(19) 0.67282(16) -0.27098(14) 0.0197(3) Uani d . 1 . .
H H12A 0.4471 0.7684 -0.2800 0.024 Uiso calc R 1 . .
H H12B 0.5416 0.6569 -0.2715 0.024 Uiso calc R 1 . .
C C13 0.3005(3) 0.58188(19) -0.39026(16) 0.0370(5) Uani d . 1 . .
H H13A 0.2926 0.4861 -0.3855 0.044 Uiso calc R 1 . .
H H13B 0.1920 0.5936 -0.3886 0.044 Uiso calc R 1 . .
C C14 0.3314(3) 0.6099(2) -0.51359(17) 0.0419(5) Uani d . 1 . .
H H14A 0.3452 0.7069 -0.5168 0.050 Uiso calc R 1 . .
H H14B 0.4365 0.5930 -0.5180 0.050 Uiso calc R 1 . .
H H1O 0.758(3) 0.837(2) 0.583(2) 0.045(7) Uiso d . 1 . .
H H2O 1.337(3) 1.004(2) 0.279(2) 0.031(6) Uiso d . 1 . .
H H3O -0.109(3) 0.665(3) -0.364(3) 0.053(8) Uiso d . 1 . .
H H4O 0.238(3) 0.531(3) -0.688(3) 0.059(8) Uiso d . 1 . .

loop_
_atom_site_aniso_label
_atom_site_aniso_U_11
_atom_site_aniso_U_22
_atom_site_aniso_U_33
_atom_site_aniso_U_12
_atom_site_aniso_U_13
_atom_site_aniso_U_23
Fe1 0.01193(14) 0.00882(13) 0.00954(13) 0.00263(10) 0.00279(10) 0.00068(10)
Cl1 0.01817(17) 0.01714(17) 0.01571(17) 0.00498(13) 0.00786(13) 0.00194(12)
P1 0.01309(17) 0.00982(16) 0.01179(17) 0.00240(13) 0.00236(13) 0.00038(12)
P2 0.01403(17) 0.01074(17) 0.01157(17) 0.00349(13) 0.00256(13) 0.00212(13)
O1 0.0274(6) 0.0288(6) 0.0194(6) 0.0108(5) 0.0071(5) 0.0024(5)
O2 0.0183(5) 0.0214(6) 0.0274(6) 0.0007(4) 0.0093(5) -0.0008(5)
O3 0.0328(7) 0.0297(7) 0.0267(6) 0.0113(5) -0.0006(5) 0.0082(5)
O4 0.0410(7) 0.0356(7) 0.0143(6) -0.0014(6) 0.0085(5) -0.0019(5)
C1 0.0158(7) 0.0116(6) 0.0159(7) 0.0016(5) 0.0022(5) 0.0025(5)
C2 0.0178(7) 0.0111(6) 0.0163(7) 0.0037(5) 0.0022(5) 0.0018(5)
C3 0.0192(7) 0.0155(7) 0.0136(6) 0.0034(5) 0.0048(5) -0.0009(5)
C4 0.0207(7) 0.0189(7) 0.0173(7) 0.0020(6) 0.0045(6) -0.0038(6)
C5 0.0256(8) 0.0191(7) 0.0166(7) 0.0064(6) 0.0042(6) -0.0024(6)
C6 0.0146(7) 0.0135(7) 0.0197(7) 0.0040(5) 0.0023(5) 0.0017(5)
C7 0.0149(7) 0.0148(7) 0.0192(7) 0.0037(5) 0.0037(5) 0.0023(5)
C8 0.0152(7) 0.0175(7) 0.0223(7) 0.0038(5) 0.0039(6) 0.0002(6)
C9 0.0155(7) 0.0134(6) 0.0183(7) 0.0050(5) 0.0029(5) 0.0033(5)
C10 0.0186(7) 0.0146(7) 0.0275(8) 0.0063(6) 0.0040(6) 0.0057(6)
C11 0.0205(7) 0.0176(7) 0.0275(8) 0.0087(6) 0.0053(6) 0.0053(6)
C12 0.0220(7) 0.0227(7) 0.0154(7) 0.0067(6) 0.0057(6) 0.0075(6)
C13 0.0521(12) 0.0281(9) 0.0166(8) -0.0088(8) 0.0096(8) 0.0009(7)
C14 0.0450(11) 0.0479(12) 0.0166(8) -0.0061(9) 0.0030(8) 0.0052(8)

loop_
_atom_type_symbol
_atom_type_description
_atom_type_scat_dispersion_real
_atom_type_scat_dispersion_imag
_atom_type_scat_source
C C 0.0033 0.0016 'International Tables Vol C Tables 4.2.6.8 and 6.1.1.4'
H H 0.0000 0.0000 'International Tables Vol C Tables 4.2.6.8 and 6.1.1.4'
O O 0.0106 0.0060 'International Tables Vol C Tables 4.2.6.8 and 6.1.1.4'
P P 0.1023 0.0942 'International Tables Vol C Tables 4.2.6.8 and 6.1.1.4'
Cl Cl 0.1484 0.1585 'International Tables Vol C Tables 4.2.6.8 and 6.1.1.4'
Fe Fe 0.3463 0.8444 'International Tables Vol C Tables 4.2.6.8 and 6.1.1.4'

loop_
_geom_angle_atom_site_label_1
_geom_angle_atom_site_label_2
_geom_angle_atom_site_label_3
_geom_angle_site_symmetry_1
_geom_angle_site_symmetry_3
_geom_angle
_geom_angle_publ_flag
P1 Fe1 P1 2_665 . 180.0 ?
P1 Fe1 P2 2_665 . 94.992(12) ?
P1 Fe1 P2 . . 85.008(12) y
P1 Fe1 P2 2_665 2_665 85.008(12) ?
P1 Fe1 P2 . 2_665 94.992(12) ?
P2 Fe1 P2 . 2_665 180.0 ?
P1 Fe1 Cl1 2_665 2_665 93.761(12) ?
P1 Fe1 Cl1 . 2_665 86.239(12) ?
P2 Fe1 Cl1 . 2_665 91.646(12) ?
P2 Fe1 Cl1 2_665 2_665 88.354(12) ?
P1 Fe1 Cl1 2_665 . 86.239(12) ?
P1 Fe1 Cl1 . . 93.761(12) ?
P2 Fe1 Cl1 . . 88.354(12) ?
P2 Fe1 Cl1 2_665 . 91.646(12) ?
Cl1 Fe1 Cl1 2_665 . 180.0 ?
C1 P1 C3 . . 101.59(7) ?
C1 P1 C6 . . 102.93(7) ?
C3 P1 C6 . . 105.40(7) ?
C1 P1 Fe1 . . 106.37(5) ?
C3 P1 Fe1 . . 116.80(5) ?
C6 P1 Fe1 . . 121.13(5) ?
C9 P2 C12 . . 101.59(7) ?
C9 P2 C2 . . 101.99(6) ?
C12 P2 C2 . . 99.55(7) ?
C9 P2 Fe1 . . 122.82(5) ?
C12 P2 Fe1 . . 119.70(5) ?
C2 P2 Fe1 . . 107.56(5) ?
C5 O1 H1O . . 110.5(18) ?
C8 O2 H2O . . 104.6(17) ?
C11 O3 H3O . . 107.7(19) ?
C14 O4 H4O . . 106.7(19) ?
C2 C1 P1 . . 107.68(9) ?
C2 C1 H1A . . 110.2 ?
P1 C1 H1A . . 110.2 ?
C2 C1 H1B . . 110.2 ?
P1 C1 H1B . . 110.2 ?
H1A C1 H1B . . 108.5 ?
C1 C2 P2 . . 107.90(9) ?
C1 C2 H2A . . 110.1 ?
P2 C2 H2A . . 110.1 ?
C1 C2 H2B . . 110.1 ?
P2 C2 H2B . . 110.1 ?
H2A C2 H2B . . 108.4 ?
C4 C3 P1 . . 117.88(10) ?
C4 C3 H3A . . 107.8 ?
P1 C3 H3A . . 107.8 ?
C4 C3 H3B . . 107.8 ?
P1 C3 H3B . . 107.8 ?
H3A C3 H3B . . 107.2 ?
C5 C4 C3 . . 113.34(13) ?
C5 C4 H4A . . 108.9 ?
C3 C4 H4A . . 108.9 ?
C5 C4 H4B . . 108.9 ?
C3 C4 H4B . . 108.9 ?
H4A C4 H4B . . 107.7 ?
O1 C5 C4 . . 113.85(13) ?
O1 C5 H5A . . 108.8 ?
C4 C5 H5A . . 108.8 ?
O1 C5 H5B . . 108.8 ?
C4 C5 H5B . . 108.8 ?
H5A C5 H5B . . 107.7 ?
C7 C6 P1 . . 116.21(10) ?
C7 C6 H6A . . 108.2 ?
P1 C6 H6A . . 108.2 ?
C7 C6 H6B . . 108.2 ?
P1 C6 H6B . . 108.2 ?
H6A C6 H6B . . 107.4 ?
C8 C7 C6 . . 112.88(12) ?
C8 C7 H7A . . 109.0 ?
C6 C7 H7A . . 109.0 ?
C8 C7 H7B . . 109.0 ?
C6 C7 H7B . . 109.0 ?
H7A C7 H7B . . 107.8 ?
O2 C8 C7 . . 111.79(12) ?
O2 C8 H8A . . 109.3 ?
C7 C8 H8A . . 109.3 ?
O2 C8 H8B . . 109.3 ?
C7 C8 H8B . . 109.3 ?
H8A C8 H8B . . 107.9 ?
C10 C9 P2 . . 114.10(10) ?
C10 C9 H9A . . 108.7 ?
P2 C9 H9A . . 108.7 ?
C10 C9 H9B . . 108.7 ?
P2 C9 H9B . . 108.7 ?
H9A C9 H9B . . 107.6 ?
C11 C10 C9 . . 113.31(12) ?
C11 C10 H10A . . 108.9 ?
C9 C10 H10A . . 108.9 ?
C11 C10 H10B . . 108.9 ?
C9 C10 H10B . . 108.9 ?
H10A C10 H10B . . 107.7 ?
O3 C11 C10 . . 112.15(13) ?
O3 C11 H11A . . 109.2 ?
C10 C11 H11A . . 109.2 ?
O3 C11 H11B . . 109.2 ?
C10 C11 H11B . . 109.2 ?
H11A C11 H11B . . 107.9 ?
C13 C12 P2 . . 116.73(11) ?
C13 C12 H12A . . 108.1 ?
P2 C12 H12A . . 108.1 ?
C13 C12 H12B . . 108.1 ?
P2 C12 H12B . . 108.1 ?
H12A C12 H12B . . 107.3 ?
C14 C13 C12 . . 113.40(15) ?
C14 C13 H13A . . 108.9 ?
C12 C13 H13A . . 108.9 ?
C14 C13 H13B . . 108.9 ?
C12 C13 H13B . . 108.9 ?
H13A C13 H13B . . 107.7 ?
O4 C14 C13 . . 112.24(16) ?
O4 C14 H14A . . 109.2 ?
C13 C14 H14A . . 109.2 ?
O4 C14 H14B . . 109.2 ?
C13 C14 H14B . . 109.2 ?
H14A C14 H14B . . 107.9 ?

loop_
_geom_bond_atom_site_label_1
_geom_bond_atom_site_label_2
_geom_bond_site_symmetry_2
_geom_bond_distance
_geom_bond_publ_flag
Fe1 P1 2_665 2.2790(3) ?
Fe1 P1 . 2.2790(3) y
Fe1 P2 . 2.3008(3) y
Fe1 P2 2_665 2.3008(3) ?
Fe1 Cl1 2_665 2.3507(3) ?
Fe1 Cl1 . 2.3507(3) y
P1 C1 . 1.8383(14) ?
P1 C3 . 1.8449(14) ?
P1 C6 . 1.8496(14) ?
P2 C9 . 1.8445(14) ?
P2 C12 . 1.8452(15) ?
P2 C2 . 1.8478(14) ?
O1 C5 . 1.4287(19) ?
O1 H1O . 0.79(3) ?
O2 C8 . 1.4285(18) ?
O2 H2O . 0.73(2) ?
O3 C11 . 1.435(2) ?
O3 H3O . 0.81(3) ?
O4 C14 . 1.420(2) ?
O4 H4O . 0.84(3) ?
C1 C2 . 1.5212(19) ?
C1 H1A . 0.9900 ?
C1 H1B . 0.9900 ?
C2 H2A . 0.9900 ?
C2 H2B . 0.9900 ?
C3 C4 . 1.528(2) ?
C3 H3A . 0.9900 ?
C3 H3B . 0.9900 ?
C4 C5 . 1.521(2) ?
C4 H4A . 0.9900 ?
C4 H4B . 0.9900 ?
C5 H5A . 0.9900 ?
C5 H5B . 0.9900 ?
C6 C7 . 1.5344(19) ?
C6 H6A . 0.9900 ?
C6 H6B . 0.9900 ?
C7 C8 . 1.518(2) ?
C7 H7A . 0.9900 ?
C7 H7B . 0.9900 ?
C8 H8A . 0.9900 ?
C8 H8B . 0.9900 ?
C9 C10 . 1.5360(19) ?
C9 H9A . 0.9900 ?
C9 H9B . 0.9900 ?
C10 C11 . 1.521(2) ?
C10 H10A . 0.9900 ?
C10 H10B . 0.9900 ?
C11 H11A . 0.9900 ?
C11 H11B . 0.9900 ?
C12 C13 . 1.520(2) ?
C12 H12A . 0.9900 ?
C12 H12B . 0.9900 ?
C13 C14 . 1.459(2) ?
C13 H13A . 0.9900 ?
C13 H13B . 0.9900 ?
C14 H14A . 0.9900 ?
C14 H14B . 0.9900 ?

loop_
_geom_hbond_atom_site_label_D
_geom_hbond_atom_site_label_H
_geom_hbond_atom_site_label_A
_geom_hbond_site_symmetry_A
_geom_hbond_distance_DH
_geom_hbond_distance_HA
_geom_hbond_distance_DA
_geom_hbond_angle_DHA
O1 H1O O3 1_656 0.79(3) 1.98(3) 2.7660(18) 174(3)
O2 H2O O1 2_776 0.73(2) 2.12(2) 2.8548(17) 174(2)
O3 H3O O4 2_564 0.81(3) 1.93(3) 2.7370(19) 171(3)
O4 H4O Cl1 1_554 0.84(3) 2.28(3) 3.1150(13) 171(3)

loop_
_geom_torsion_atom_site_label_1
_geom_torsion_atom_site_label_2
_geom_torsion_atom_site_label_3
_geom_torsion_atom_site_label_4
_geom_torsion_site_symmetry_1
_geom_torsion_site_symmetry_2
_geom_torsion_site_symmetry_3
_geom_torsion_site_symmetry_4
_geom_torsion
_geom_torsion_publ_flag
P2 Fe1 P1 C1 . . . . -18.86(5) ?
P2 Fe1 P1 C1 2_665 . . . 161.14(5) ?
Cl1 Fe1 P1 C1 2_665 . . . 73.13(5) ?
Cl1 Fe1 P1 C1 . . . . -106.87(5) ?
P2 Fe1 P1 C3 . . . . 93.66(5) ?
P2 Fe1 P1 C3 2_665 . . . -86.34(5) ?
Cl1 Fe1 P1 C3 2_665 . . . -174.36(5) ?
Cl1 Fe1 P1 C3 . . . . 5.64(5) ?
P1 Fe1 P1 C6 2_665 . . . 12E1(10) ?
P2 Fe1 P1 C6 . . . . -135.60(6) ?
P2 Fe1 P1 C6 2_665 . . . 44.40(6) ?
Cl1 Fe1 P1 C6 2_665 . . . -43.61(6) ?
Cl1 Fe1 P1 C6 . . . . 136.39(6) ?
P1 Fe1 P2 C9 2_665 . . . 55.49(6) ?
P1 Fe1 P2 C9 . . . . -124.51(6) ?
Cl1 Fe1 P2 C9 2_665 . . . 149.41(6) ?
Cl1 Fe1 P2 C9 . . . . -30.59(6) ?
P1 Fe1 P2 C12 2_665 . . . -74.53(6) ?
P1 Fe1 P2 C12 . . . . 105.47(6) ?
Cl1 Fe1 P2 C12 2_665 . . . 19.39(6) ?
Cl1 Fe1 P2 C12 . . . . -160.61(6) ?
P1 Fe1 P2 C2 2_665 . . . 173.09(5) ?
P1 Fe1 P2 C2 . . . . -6.91(5) ?
Cl1 Fe1 P2 C2 2_665 . . . -92.99(5) ?
Cl1 Fe1 P2 C2 . . . . 87.01(5) ?
C3 P1 C1 C2 . . . . -74.99(10) ?
C6 P1 C1 C2 . . . . 176.02(9) ?
Fe1 P1 C1 C2 . . . . 47.68(10) ?
P1 C1 C2 P2 . . . . -54.31(11) ?
C9 P2 C2 C1 . . . . 168.04(10) ?
C12 P2 C2 C1 . . . . -87.83(10) ?
Fe1 P2 C2 C1 . . . . 37.63(10) ?
C1 P1 C3 C4 . . . . -60.57(12) ?
C6 P1 C3 C4 . . . . 46.50(13) ?
Fe1 P1 C3 C4 . . . . -175.77(9) ?
P1 C3 C4 C5 . . . . 166.97(11) ?
C3 C4 C5 O1 . . . . 63.80(17) ?
C1 P1 C6 C7 . . . . 22.64(12) ?
C3 P1 C6 C7 . . . . -83.45(12) ?
Fe1 P1 C6 C7 . . . . 141.10(9) ?
P1 C6 C7 C8 . . . . 179.38(10) ?
C6 C7 C8 O2 . . . . 177.46(12) ?
C12 P2 C9 C10 . . . . -69.66(12) ?
C2 P2 C9 C10 . . . . 32.86(12) ?
Fe1 P2 C9 C10 . . . . 153.12(9) ?
P2 C9 C10 C11 . . . . 165.53(11) ?
C9 C10 C11 O3 . . . . -80.07(16) ?
C9 P2 C12 C13 . . . . -48.66(15) ?
C2 P2 C12 C13 . . . . -153.12(14) ?
Fe1 P2 C12 C13 . . . . 90.26(14) ?
P2 C12 C13 C14 . . . . 176.65(16) ?
C12 C13 C14 O4 . . . . -176.86(17) ?
